data_2214281
loop_
_publ_author_name
'Ming-Wu Ding'
'Yang-Gen Hu'
'Ming-Guo Liu'

_publ_section_title
;
 2-(1-Naphthylmethyl)-1<i>H</i>-benzo[<i>d</i>]imidazole
;
_journal_coeditor_code IS2176
_journal_issue 7
_journal_name_full 'Acta Crystallographica Section E'
_journal_page_first o3184
_journal_page_last o3184
_journal_paper_doi 10.1107/S1600536807028449
_journal_volume 63
_journal_year 2007
_chemical_formula_iupac 'C18 H14 N2'
_chemical_formula_moiety 'C18 H14 N2'
_chemical_formula_sum 'C18 H14 N2'
_chemical_formula_weight 258.31
_chemical_name_systematic
;
2-(1-Naphthylmethyl)-1H-benzo[d]imidazole
;
_space_group_IT_number 7
_symmetry_cell_setting monoclinic
_symmetry_space_group_name_Hall 'P -2yc'
_symmetry_space_group_name_H-M 'P 1 c 1'
_atom_sites_solution_hydrogens geom
_atom_sites_solution_primary direct
_atom_sites_solution_secondary difmap
_audit_creation_method SHELXL-97
_cell_angle_alpha 90.00
_cell_angle_beta 108.932(3)
_cell_angle_gamma 90.00
_cell_formula_units_Z 2
_cell_length_a 8.4578(16)
_cell_length_b 9.0329(17)
_cell_length_c 9.6474(18)
_cell_measurement_reflns_used 1373
_cell_measurement_temperature 298(2)
_cell_measurement_theta_max 21.62
_cell_measurement_theta_min 2.25
_cell_volume 697.2(2)
_computing_cell_refinement 'SAINT (Bruker, 2001)'
_computing_data_collection 'SMART (Bruker, 2001)'
_computing_data_reduction SAINT
_computing_molecular_graphics 'PLATON (Spek, 2003)'
_computing_publication_material 'SHELXTL (Sheldrick, 2001)'
_computing_structure_refinement 'SHELXL97 (Sheldrick, 1997)'
_computing_structure_solution 'SHELXS97 (Sheldrick, 1997)'
_diffrn_ambient_temperature 298(2)
_diffrn_measured_fraction_theta_full 0.981
_diffrn_measured_fraction_theta_max 0.981
_diffrn_measurement_device_type 'Bruker SMART 4K CCD area-detector'
_diffrn_measurement_method '\f and \w'
_diffrn_radiation_monochromator graphite
_diffrn_radiation_source 'fine-focus sealed tube'
_diffrn_radiation_type MoK\a
_diffrn_radiation_wavelength 0.71073
_diffrn_reflns_av_R_equivalents 0.0350
_diffrn_reflns_av_sigmaI/netI 0.0371
_diffrn_reflns_limit_h_max 10
_diffrn_reflns_limit_h_min -11
_diffrn_reflns_limit_k_max 11
_diffrn_reflns_limit_k_min -11
_diffrn_reflns_limit_l_max 12
_diffrn_reflns_limit_l_min -12
_diffrn_reflns_number 5884
_diffrn_reflns_theta_full 27.99
_diffrn_reflns_theta_max 27.99
_diffrn_reflns_theta_min 2.25
_exptl_absorpt_coefficient_mu 0.073
_exptl_absorpt_correction_T_max 0.9964
_exptl_absorpt_correction_T_min 0.9906
_exptl_absorpt_correction_type none
_exptl_crystal_colour colorless
_exptl_crystal_density_diffrn 1.231
_exptl_crystal_density_method 'not measured'
_exptl_crystal_description plate
_exptl_crystal_F_000 272
_exptl_crystal_size_max 0.13
_exptl_crystal_size_mid 0.06
_exptl_crystal_size_min 0.05
_refine_diff_density_max 0.120
_refine_diff_density_min -0.101
_refine_ls_extinction_method none
_refine_ls_goodness_of_fit_ref 1.030
_refine_ls_hydrogen_treatment mixed
_refine_ls_matrix_type full
_refine_ls_number_parameters 184
_refine_ls_number_reflns 1651
_refine_ls_number_restraints 2
_refine_ls_restrained_S_all 1.030
_refine_ls_R_factor_all 0.0705
_refine_ls_R_factor_gt 0.0439
_refine_ls_shift/su_max 0.000
_refine_ls_shift/su_mean 0.000
_refine_ls_structure_factor_coef Fsqd
_refine_ls_weighting_details 'calc w=1/[\s^2^(Fo^2^)+(0.0453P)^2^] where P=(Fo^2^+2Fc^2^)/3'
_refine_ls_weighting_scheme calc
_refine_ls_wR_factor_gt 0.0880
_refine_ls_wR_factor_ref 0.0978
_reflns_number_gt 1176
_reflns_number_total 1651
_reflns_threshold_expression I>2\s(I)
_cod_data_source_file is2176.cif
_cod_data_source_block I
_cod_depositor_comments
;
The following automatic conversions were performed:
'_symmetry_cell_setting' value 'Monoclinic' changed to 'monoclinic'
according to '/home/saulius/struct/CIF-dictionaries/cif_core.dic'
dictionary named 'cif_core.dic' version 2.4.1 from 2010-06-29.

Automatic conversion script
Id: cif_fix_enum 1527 2010-12-29 10:47:43Z saulius 

The following automatic conversions were performed:

'_symmetry_cell_setting' value 'Monoclinic' changed to 'monoclinic'
according to /home/saulius/struct/CIF-dictionaries/cif_core.dic
dictionary named 'cif_core.dic' version 2.4.1 from 2010-06-29.

Automatic conversion script
Id: cif_fix_values 1715 2011-07-08 13:25:40Z adriana 
;
_cod_original_sg_symbol_H-M 'P c'
_cod_database_code 2214281
_cod_database_fobs_code 2214281

loop_
_symmetry_equiv_pos_as_xyz
'x, y, z'
'x, -y, z+1/2'

loop_
_atom_site_type_symbol
_atom_site_label
_atom_site_fract_x
_atom_site_fract_y
_atom_site_fract_z
_atom_site_U_iso_or_equiv
_atom_site_adp_type
_atom_site_calc_flag
_atom_site_refinement_flags
_atom_site_occupancy
C C1 0.5318(3) 0.5708(3) 0.8424(3) 0.0601(8) Uani d . 1
H H1 0.5074 0.5024 0.9046 0.072 Uiso calc R 1
C C2 0.6502(4) 0.5376(4) 0.7806(4) 0.0729(9) Uani d . 1
H H2 0.7065 0.4477 0.8017 0.087 Uiso calc R 1
C C3 0.6881(4) 0.6359(5) 0.6866(4) 0.0806(10) Uani d . 1
H H3 0.7701 0.6124 0.6452 0.097 Uiso calc R 1
C C4 0.6063(4) 0.7663(4) 0.6546(4) 0.0771(10) Uani d . 1
H H4 0.6316 0.8311 0.5899 0.093 Uiso calc R 1
C C5 0.4828(3) 0.8063(4) 0.7175(3) 0.0581(7) Uani d . 1
C C6 0.4001(5) 0.9432(4) 0.6883(4) 0.0820(10) Uani d . 1
H H6 0.4275 1.0105 0.6268 0.098 Uiso calc R 1
C C7 0.2818(5) 0.9784(4) 0.7480(5) 0.0912(11) Uani d . 1
H H7 0.2274 1.0691 0.7268 0.109 Uiso calc R 1
C C8 0.2403(4) 0.8782(4) 0.8424(4) 0.0763(9) Uani d . 1
H H8 0.1569 0.9032 0.8816 0.092 Uiso calc R 1
C C9 0.3195(3) 0.7456(3) 0.8776(3) 0.0535(7) Uani d . 1
C C10 0.4441(3) 0.7073(3) 0.8147(3) 0.0489(7) Uani d . 1
C C11 0.2779(4) 0.6426(3) 0.9853(3) 0.0632(8) Uani d . 1
H H11A 0.3815 0.6068 1.0547 0.076 Uiso calc R 1
H H11B 0.2202 0.6990 1.0398 0.076 Uiso calc R 1
C C12 0.1730(3) 0.5134(3) 0.9175(3) 0.0489(7) Uani d . 1
C C13 0.0257(3) 0.3107(3) 0.9082(3) 0.0479(6) Uani d . 1
C C14 -0.0602(4) 0.1883(3) 0.9324(3) 0.0638(8) Uani d . 1
H H14 -0.0532 0.1591 1.0267 0.077 Uiso calc R 1
C C15 -0.1564(4) 0.1118(3) 0.8113(4) 0.0731(9) Uani d . 1
H H15 -0.2157 0.0290 0.8237 0.088 Uiso calc R 1
C C16 -0.1667(4) 0.1559(4) 0.6702(4) 0.0717(9) Uani d . 1
H H16 -0.2347 0.1030 0.5903 0.086 Uiso calc R 1
C C17 -0.0787(4) 0.2758(3) 0.6463(3) 0.0581(7) Uani d . 1
H H17 -0.0845 0.3037 0.5520 0.070 Uiso calc R 1
C C18 0.0192(3) 0.3537(3) 0.7677(3) 0.0452(6) Uani d . 1
N N1 0.1148(3) 0.4813(3) 0.7772(2) 0.0509(6) Uani d . 1
N N2 0.1247(3) 0.4135(3) 1.0011(2) 0.0519(6) Uani d . 1
H H2A 0.142(4) 0.430(3) 1.093(3) 0.062 Uiso d . 1

loop_
_atom_site_aniso_label
_atom_site_aniso_U_11
_atom_site_aniso_U_22
_atom_site_aniso_U_33
_atom_site_aniso_U_12
_atom_site_aniso_U_13
_atom_site_aniso_U_23
C1 0.0574(17) 0.0615(19) 0.0588(18) 0.0032(15) 0.0151(14) 0.0005(14)
C2 0.0534(18) 0.077(2) 0.088(2) 0.0037(16) 0.0223(18) -0.0165(19)
C3 0.061(2) 0.099(3) 0.093(3) -0.012(2) 0.0403(19) -0.023(2)
C4 0.073(2) 0.095(3) 0.073(2) -0.021(2) 0.0381(18) -0.0052(19)
C5 0.0572(18) 0.0603(19) 0.0554(17) -0.0093(14) 0.0163(14) 0.0017(13)
C6 0.081(2) 0.078(2) 0.085(3) -0.0061(19) 0.024(2) 0.0206(19)
C7 0.089(3) 0.059(2) 0.117(3) 0.019(2) 0.021(2) 0.019(2)
C8 0.070(2) 0.074(2) 0.085(2) 0.0127(18) 0.0263(18) -0.0128(19)
C9 0.0543(17) 0.0585(18) 0.0474(15) -0.0023(14) 0.0160(13) -0.0078(13)
C10 0.0478(15) 0.0545(17) 0.0416(15) -0.0067(13) 0.0109(12) -0.0058(12)
C11 0.0685(19) 0.083(2) 0.0419(14) -0.0090(16) 0.0234(13) -0.0129(14)
C12 0.0512(15) 0.0670(18) 0.0332(14) 0.0059(13) 0.0200(11) 0.0005(13)
C13 0.0496(15) 0.0592(17) 0.0390(13) 0.0084(13) 0.0201(11) 0.0002(12)
C14 0.078(2) 0.063(2) 0.0555(17) 0.0067(16) 0.0297(15) 0.0087(14)
C15 0.087(2) 0.0592(19) 0.080(2) -0.0094(18) 0.0360(18) -0.0006(17)
C16 0.078(2) 0.071(2) 0.066(2) -0.0070(18) 0.0233(16) -0.0150(18)
C17 0.0671(18) 0.0673(19) 0.0415(15) 0.0035(16) 0.0201(14) -0.0034(13)
C18 0.0467(14) 0.0549(16) 0.0392(14) 0.0094(13) 0.0210(11) 0.0011(12)
N1 0.0556(13) 0.0660(15) 0.0346(11) 0.0004(11) 0.0196(9) -0.0011(10)
N2 0.0606(14) 0.0695(15) 0.0291(10) 0.0046(12) 0.0193(10) 0.0032(11)

loop_
_atom_type_symbol
_atom_type_description
_atom_type_scat_dispersion_real
_atom_type_scat_dispersion_imag
_atom_type_scat_source
C C 0.0033 0.0016 'International Tables Vol C Tables 4.2.6.8 and 6.1.1.4'
H H 0.0000 0.0000 'International Tables Vol C Tables 4.2.6.8 and 6.1.1.4'
N N 0.0061 0.0033 'International Tables Vol C Tables 4.2.6.8 and 6.1.1.4'

loop_
_geom_angle_atom_site_label_1
_geom_angle_atom_site_label_2
_geom_angle_atom_site_label_3
_geom_angle
C2 C1 C10 121.7(3)
C2 C1 H1 119.2
C10 C1 H1 119.2
C1 C2 C3 120.6(3)
C1 C2 H2 119.7
C3 C2 H2 119.7
C4 C3 C2 120.1(3)
C4 C3 H3 120.0
C2 C3 H3 120.0
C3 C4 C5 121.3(3)
C3 C4 H4 119.3
C5 C4 H4 119.3
C6 C5 C10 119.0(3)
C6 C5 C4 121.9(3)
C10 C5 C4 119.1(3)
C7 C6 C5 120.9(3)
C7 C6 H6 119.5
C5 C6 H6 119.5
C6 C7 C8 120.1(3)
C6 C7 H7 119.9
C8 C7 H7 119.9
C9 C8 C7 121.4(3)
C9 C8 H8 119.3
C7 C8 H8 119.3
C8 C9 C10 118.8(3)
C8 C9 C11 120.3(3)
C10 C9 C11 120.8(2)
C5 C10 C9 119.7(2)
C5 C10 C1 117.2(3)
C9 C10 C1 123.1(2)
C12 C11 C9 114.8(2)
C12 C11 H11A 108.6
C9 C11 H11A 108.6
C12 C11 H11B 108.6
C9 C11 H11B 108.6
H11A C11 H11B 107.6
N1 C12 N2 112.4(2)
N1 C12 C11 126.7(2)
N2 C12 C11 120.9(2)
N2 C13 C14 132.4(2)
N2 C13 C18 105.6(2)
C14 C13 C18 122.0(3)
C15 C14 C13 117.2(3)
C15 C14 H14 121.4
C13 C14 H14 121.4
C14 C15 C16 121.3(3)
C14 C15 H15 119.3
C16 C15 H15 119.3
C17 C16 C15 121.5(3)
C17 C16 H16 119.3
C15 C16 H16 119.3
C16 C17 C18 117.7(3)
C16 C17 H17 121.1
C18 C17 H17 121.1
C17 C18 C13 120.3(2)
C17 C18 N1 130.5(2)
C13 C18 N1 109.2(2)
C12 N1 C18 105.4(2)
C12 N2 C13 107.4(2)
C12 N2 H2A 120.6(18)
C13 N2 H2A 130.8(19)

loop_
_geom_bond_atom_site_label_1
_geom_bond_atom_site_label_2
_geom_bond_distance
C1 C2 1.356(4)
C1 C10 1.419(4)
C1 H1 0.9300
C2 C3 1.379(5)
C2 H2 0.9300
C3 C4 1.350(5)
C3 H3 0.9300
C4 C5 1.414(4)
C4 H4 0.9300
C5 C6 1.403(5)
C5 C10 1.409(4)
C6 C7 1.344(5)
C6 H6 0.9300
C7 C8 1.407(5)
C7 H7 0.9300
C8 C9 1.361(4)
C8 H8 0.9300
C9 C10 1.418(4)
C9 C11 1.519(4)
C11 C12 1.484(4)
C11 H11A 0.9700
C11 H11B 0.9700
C12 N1 1.314(3)
C12 N2 1.358(3)
C13 N2 1.371(3)
C13 C14 1.383(4)
C13 C18 1.394(3)
C14 C15 1.374(4)
C14 H14 0.9300
C15 C16 1.393(4)
C15 H15 0.9300
C16 C17 1.375(4)
C16 H16 0.9300
C17 C18 1.387(4)
C17 H17 0.9300
C18 N1 1.394(3)
N2 H2A 0.87(3)

loop_
_geom_hbond_atom_site_label_D
_geom_hbond_atom_site_label_H
_geom_hbond_atom_site_label_A
_geom_hbond_site_symmetry_A
_geom_hbond_distance_DH
_geom_hbond_distance_HA
_geom_hbond_distance_DA
_geom_hbond_angle_DHA
N2 H2A N1 2_565 0.87(3) 2.03(3) 2.855(3) 160(3)

loop_
_geom_torsion_atom_site_label_1
_geom_torsion_atom_site_label_2
_geom_torsion_atom_site_label_3
_geom_torsion_atom_site_label_4
_geom_torsion
C10 C1 C2 C3 -0.7(5)
C1 C2 C3 C4 -0.4(5)
C2 C3 C4 C5 1.0(5)
C3 C4 C5 C6 178.2(3)
C3 C4 C5 C10 -0.4(5)
C10 C5 C6 C7 -2.1(5)
C4 C5 C6 C7 179.3(3)
C5 C6 C7 C8 0.6(6)
C6 C7 C8 C9 1.1(5)
C7 C8 C9 C10 -1.3(4)
C7 C8 C9 C11 177.2(3)
C6 C5 C10 C9 1.9(4)
C4 C5 C10 C9 -179.5(3)
C6 C5 C10 C1 -179.4(3)
C4 C5 C10 C1 -0.7(4)
C8 C9 C10 C5 -0.2(4)
C11 C9 C10 C5 -178.7(2)
C8 C9 C10 C1 -178.9(3)
C11 C9 C10 C1 2.6(4)
C2 C1 C10 C5 1.3(4)
C2 C1 C10 C9 180.0(3)
C8 C9 C11 C12 104.5(3)
C10 C9 C11 C12 -77.1(3)
C9 C11 C12 N1 -0.1(4)
C9 C11 C12 N2 -179.1(2)
N2 C13 C14 C15 176.7(3)
C18 C13 C14 C15 -1.5(4)
C13 C14 C15 C16 0.0(4)
C14 C15 C16 C17 1.3(5)
C15 C16 C17 C18 -1.1(4)
C16 C17 C18 C13 -0.3(4)
C16 C17 C18 N1 -176.9(2)
N2 C13 C18 C17 -176.9(2)
C14 C13 C18 C17 1.7(4)
N2 C13 C18 N1 0.3(3)
C14 C13 C18 N1 178.9(2)
N2 C12 N1 C18 1.2(3)
C11 C12 N1 C18 -177.8(3)
C17 C18 N1 C12 175.9(3)
C13 C18 N1 C12 -0.9(2)
N1 C12 N2 C13 -1.1(3)
C11 C12 N2 C13 178.1(2)
C14 C13 N2 C12 -178.0(3)
C18 C13 N2 C12 0.4(3)

loop_
_cod_related_entry_id
_cod_related_entry_database
_cod_related_entry_code
1 ChemSpider 149178
